data_4350154
loop_
_publ_author_name
'Gennari, Marcello'
'Lanfranchi, Maurizio'
'Marchi\`o, Luciano'
'Pellinghelli, Maria Angela'
'Tegoni, Matteo'
'Cammi, Roberto'

_publ_section_title
;
 Cu(I) dinuclear complexes with tripodal ligands vs monodentate donors:
 triphenylphosphine, thiourea, and pyridine. A 1H NMR titration study.
;
_journal_issue 8
_journal_name_full 'Inorganic chemistry'
_journal_page_first 3456
_journal_page_last 3466
_journal_paper_doi 10.1021/ic052129l
_journal_volume 45
_journal_year 2006
_chemical_formula_moiety 'C25 H47 N11 S4 B Cu, 3(C H2 Cl2)'
_chemical_formula_sum 'C28 H53 B Cl6 Cu N11 S4'
_chemical_formula_weight 959.10
_space_group_IT_number 14
_space_group_name_Hall '-P 2ybc'
_space_group_name_H-M_alt 'P 1 21/c 1'
_symmetry_cell_setting monoclinic
_symmetry_space_group_name_H-M 'P 1 21/c 1'
_atom_sites_solution_hydrogens geom
_atom_sites_solution_primary direct
_atom_sites_solution_secondary difmap
_audit_creation_method SHELXL-97
_cell_angle_alpha 90.00
_cell_angle_beta 97.26(2)
_cell_angle_gamma 90.00
_cell_formula_units_Z 8
_cell_length_a 19.682(8)
_cell_length_b 17.139(8)
_cell_length_c 32.789(9)
_cell_measurement_reflns_used 24
_cell_measurement_temperature 245(2)
_cell_measurement_theta_max 24.38
_cell_measurement_theta_min 16.16
_cell_volume 10972(7)
_computing_cell_refinement 'local program'
_computing_data_collection 'local program'
_computing_data_reduction 'local program'
_computing_molecular_graphics 'Ortep3 for windows'
_computing_structure_refinement 'SHELXL-97 (Sheldrick, 1997)'
_computing_structure_solution Sir97
_diffrn_ambient_temperature 293(2)
_diffrn_measured_fraction_theta_full 0.867
_diffrn_measured_fraction_theta_max 0.867
_diffrn_measurement_device_type 'Enraf Nonuis CAD4 diffractometer'
_diffrn_measurement_method Theta-2-theta
_diffrn_radiation_monochromator graphite
_diffrn_radiation_source 'fine-focus sealed tube'
_diffrn_radiation_type CuK\a
_diffrn_radiation_wavelength 1.5418
_diffrn_reflns_av_R_equivalents 0.0739
_diffrn_reflns_av_sigmaI/netI 0.1864
_diffrn_reflns_limit_h_max 22
_diffrn_reflns_limit_h_min -21
_diffrn_reflns_limit_k_max 19
_diffrn_reflns_limit_k_min -6
_diffrn_reflns_limit_l_max 36
_diffrn_reflns_limit_l_min -13
_diffrn_reflns_number 16374
_diffrn_reflns_theta_full 64.68
_diffrn_reflns_theta_max 64.68
_diffrn_reflns_theta_min 3.31
_diffrn_standards_decay_% 40
_diffrn_standards_interval_count 100
_diffrn_standards_number 1
_exptl_absorpt_coefficient_mu 4.906
_exptl_absorpt_correction_T_max 1.000
_exptl_absorpt_correction_T_min 0.816
_exptl_absorpt_correction_type empirical
_exptl_absorpt_process_details 'Walker & Stuart'
_exptl_crystal_colour colorless
_exptl_crystal_density_diffrn 1.161
_exptl_crystal_density_method 'not measured'
_exptl_crystal_description prism
_exptl_crystal_F_000 3984
_exptl_crystal_size_max 0.45
_exptl_crystal_size_mid 0.20
_exptl_crystal_size_min 0.20
_refine_diff_density_max 0.401
_refine_diff_density_min -0.637
_refine_diff_density_rms 0.073
_refine_ls_extinction_method none
_refine_ls_goodness_of_fit_ref 1.010
_refine_ls_hydrogen_treatment mixed
_refine_ls_matrix_type full
_refine_ls_number_parameters 1050
_refine_ls_number_reflns 16063
_refine_ls_number_restraints 0
_refine_ls_restrained_S_all 1.010
_refine_ls_R_factor_all 0.1973
_refine_ls_R_factor_gt 0.0850
_refine_ls_shift/su_max 0.004
_refine_ls_shift/su_mean 0.000
_refine_ls_structure_factor_coef Fsqd
_refine_ls_weighting_details 'calc w=1/[\s^2^(Fo^2^)+(0.0520P)^2^+0.0000P] where P=(Fo^2^+2Fc^2^)/3'
_refine_ls_weighting_scheme calc
_refine_ls_wR_factor_gt 0.1655
_refine_ls_wR_factor_ref 0.1865
_reflns_number_gt 5352
_reflns_number_total 16063
_reflns_threshold_expression >2sigma(I)
_cod_data_source_file ic052129lsi20051213_103543.cif
_cod_data_source_block mg160s1
_cod_depositor_comments
;
The following automatic conversions were performed:

data item '_symmetry_cell_setting' value 'Monoclinic' was changed to
'monoclinic' in accordance with the
/home/saulius/struct/COD-crude-data/automatic-downloads/DataCite-retrospective/ACS/depositions/lib/dictionaries/cif_core.dic
dictionary named 'cif_core.dic' version 2.4.2 last updated on
2011-04-26.

Automatic conversion script
Id: cif_fix_values 6909 2019-04-08 15:41:33Z antanas 

2020-05-08
Z value and formula fixed to values more according to usual
chemical conventions.                 miguel
;
_cod_original_formula_sum 'C56 H106 B2 Cl12 Cu2 N22 S8'
_cod_original_formula_weight 1918.21
_cod_original_formula_moiety 'C50 H94 N22 S8 B2 Cu2, 6(C H2 Cl2)'
_cod_original_formula_units_Z 4
_cod_original_sg_symbol_H-M P21/c
_cod_database_code 4350154

loop_
_symmetry_equiv_pos_as_xyz
'x, y, z'
'-x, y+1/2, -z+1/2'
'-x, -y, -z'
'x, -y-1/2, z-1/2'

loop_
_atom_site_label
_atom_site_type_symbol
_atom_site_fract_x
_atom_site_fract_y
_atom_site_fract_z
_atom_site_U_iso_or_equiv
_atom_site_adp_type
_atom_site_occupancy
_atom_site_symmetry_multiplicity
_atom_site_calc_flag
_atom_site_refinement_flags
Cu1 Cu 0.10113(5) 0.15562(7) 0.19341(4) 0.0684(4) Uani 1 1 d .
Cu2 Cu 0.37423(5) 0.51673(7) 0.20215(5) 0.0756(5) Uani 1 1 d .
S16 S 0.34810(10) 0.64153(13) 0.18425(8) 0.0728(8) Uani 1 1 d .
S14 S 0.18146(10) 0.24107(13) 0.21703(10) 0.0893(10) Uani 1 1 d .
S11 S 0.11732(10) 0.03131(13) 0.17336(8) 0.0753(8) Uani 1 1 d .
S12 S 0.00603(10) 0.22496(14) 0.16828(9) 0.0848(9) Uani 1 1 d .
S15 S 0.45554(11) 0.44452(14) 0.17517(9) 0.0919(10) Uani 1 1 d .
S18 S 0.30216(11) 0.43155(13) 0.22450(11) 0.1079(12) Uani 1 1 d .
S13 S 0.12853(10) 0.05766(17) 0.31600(9) 0.0959(10) Uani 1 1 d .
S17 S 0.42056(11) 0.62117(17) 0.32500(9) 0.1005(10) Uani 1 1 d .
N13 N -0.0043(3) 0.0774(4) 0.2857(2) 0.0466(18) Uani 1 1 d .
N17 N 0.5343(3) 0.5986(4) 0.2861(3) 0.057(2) Uani 1 1 d .
N16 N 0.4741(3) 0.6746(4) 0.2272(2) 0.0545(19) Uani 1 1 d .
N23 N -0.0688(3) 0.0809(4) 0.3002(3) 0.065(2) Uani 1 1 d .
N18 N 0.2177(3) 0.5521(4) 0.2266(2) 0.086(3) Uani 1 1 d .
H18A H 0.1796 0.5742 0.2298 0.103 Uiso 1 1 calc R
H18B H 0.2522 0.5799 0.2216 0.103 Uiso 1 1 calc R
N15 N 0.5421(3) 0.5544(4) 0.2137(2) 0.063(2) Uani 1 1 d .
N36 N 0.4265(3) 0.7713(4) 0.1926(2) 0.059(2) Uani 1 1 d .
N11 N 0.0207(3) -0.0024(4) 0.2252(2) 0.061(2) Uani 1 1 d .
C16 C 0.4196(4) 0.6960(5) 0.2013(3) 0.053(2) Uani 1 1 d .
N31 N 0.0466(3) -0.0984(5) 0.1864(3) 0.066(2) Uani 1 1 d .
N12 N -0.0557(3) 0.1146(4) 0.2141(3) 0.068(2) Uani 1 1 d .
N26 N 0.5210(3) 0.7368(4) 0.2326(3) 0.077(3) Uani 1 1 d .
C17 C 0.5043(4) 0.6129(5) 0.3204(4) 0.068(3) Uani 1 1 d .
N37 N 0.5561(4) 0.6182(4) 0.3532(3) 0.067(2) Uani 1 1 d .
N21 N -0.0188(3) -0.0650(4) 0.2349(2) 0.068(2) Uani 1 1 d .
C13 C 0.0438(4) 0.0652(5) 0.3177(4) 0.067(3) Uani 1 1 d .
N25 N 0.6071(3) 0.5900(4) 0.2086(3) 0.074(2) Uani 1 1 d .
N14 N 0.3146(3) 0.2352(4) 0.2411(2) 0.087(3) Uani 1 1 d .
H14A H 0.3528 0.2130 0.2500 0.104 Uiso 1 1 calc R
H14B H 0.3128 0.2850 0.2382 0.104 Uiso 1 1 calc R
N35 N 0.5805(3) 0.4965(4) 0.1601(3) 0.070(2) Uani 1 1 d .
N24 N 0.2594(3) 0.1180(4) 0.2361(2) 0.073(2) Uani 1 1 d .
H24A H 0.2970 0.0944 0.2449 0.088 Uiso 1 1 calc R
H24B H 0.2223 0.0917 0.2299 0.088 Uiso 1 1 calc R
N33 N 0.0128(4) 0.0620(4) 0.3532(3) 0.081(3) Uani 1 1 d .
C46 C 0.3779(4) 0.8035(5) 0.1236(4) 0.060(3) Uani 1 1 d .
N27 N 0.6043(3) 0.5947(4) 0.2965(3) 0.070(2) Uani 1 1 d .
N32 N -0.1261(3) 0.1742(5) 0.1666(3) 0.078(3) Uani 1 1 d .
C21 C -0.0036(5) -0.1222(5) 0.2116(3) 0.070(3) Uani 1 1 d .
N22 N -0.1224(3) 0.0814(4) 0.2141(3) 0.077(3) Uani 1 1 d .
B1 B 0.0068(4) 0.0805(6) 0.2426(4) 0.059(3) Uani 1 1 d .
H1 H 0.0468 0.1136 0.2403 0.071 Uiso 1 1 calc R
C11 C 0.0591(4) -0.0221(6) 0.1959(3) 0.058(3) Uani 1 1 d .
C14 C 0.2588(4) 0.1927(5) 0.2321(3) 0.071(3) Uani 1 1 d .
N28 N 0.1718(3) 0.4317(4) 0.2366(2) 0.099(3) Uani 1 1 d .
H28A H 0.1329 0.4520 0.2400 0.119 Uiso 1 1 calc R
H28B H 0.1772 0.3819 0.2381 0.119 Uiso 1 1 calc R
C36 C 0.3801(4) 0.8152(6) 0.1648(3) 0.059(3) Uani 1 1 d .
C66 C 0.2837(5) 0.8933(6) 0.1113(5) 0.083(4) Uani 1 1 d .
C37 C 0.5515(4) 0.6297(6) 0.3950(4) 0.066(3) Uani 1 1 d .
C18 C 0.2234(4) 0.4771(6) 0.2291(3) 0.080(3) Uani 1 1 d .
C43 C 0.0639(5) 0.1141(6) 0.4186(4) 0.063(3) Uani 1 1 d .
C121 C -0.0315(4) -0.2039(5) 0.2104(3) 0.098(4) Uani 1 1 d .
H12A H -0.0673 -0.2074 0.2277 0.147 Uiso 1 1 calc R
H12B H 0.0045 -0.2397 0.2200 0.147 Uiso 1 1 calc R
H12C H -0.0497 -0.2169 0.1826 0.147 Uiso 1 1 calc R
C86 C 0.3338(5) 0.8677(6) 0.1781(4) 0.072(3) Uani 1 1 d .
B2 B 0.4959(5) 0.5938(6) 0.2451(3) 0.055(3) Uani 1 1 d .
H2 H 0.4549 0.5618 0.2463 0.066 Uiso 1 1 calc R
C92 C -0.1560(5) 0.3300(6) 0.1898(4) 0.117(4) Uani 1 1 d .
H92A H -0.1117 0.3117 0.2016 0.175 Uiso 1 1 calc R
H92B H -0.1904 0.3090 0.2050 0.175 Uiso 1 1 calc R
H92C H -0.1571 0.3860 0.1910 0.175 Uiso 1 1 calc R
C23 C -0.0570(5) 0.0705(6) 0.3383(4) 0.069(3) Uani 1 1 d .
C26 C 0.4898(5) 0.7941(5) 0.2118(3) 0.071(3) Uani 1 1 d .
C126 C 0.5186(4) 0.8753(5) 0.2077(3) 0.101(4) Uani 1 1 d .
H12D H 0.4831 0.9131 0.2094 0.151 Uiso 1 1 calc R
H12E H 0.5357 0.8800 0.1817 0.151 Uiso 1 1 calc R
H12F H 0.5552 0.8841 0.2295 0.151 Uiso 1 1 calc R
C56 C 0.3310(5) 0.8417(6) 0.0958(3) 0.080(3) Uani 1 1 d .
H56 H 0.3302 0.8339 0.0677 0.096 Uiso 1 1 calc R
C32 C -0.1507(4) 0.2290(9) 0.1350(4) 0.078(4) Uani 1 1 d .
C15 C 0.5279(4) 0.5007(5) 0.1845(3) 0.073(3) Uani 1 1 d .
C31 C 0.0681(5) -0.1410(6) 0.1539(4) 0.067(3) Uani 1 1 d .
C67 C 0.5508(5) 0.6582(9) 0.4775(4) 0.086(3) Uani 1 1 d .
C25 C 0.6230(4) 0.5525(6) 0.1775(3) 0.074(3) Uani 1 1 d .
C81 C 0.0338(6) -0.1268(6) 0.1153(5) 0.083(3) Uani 1 1 d .
C123 C -0.1098(4) 0.0676(6) 0.3687(3) 0.104(4) Uani 1 1 d .
H12G H -0.1528 0.0876 0.3557 0.157 Uiso 1 1 calc R
H12H H -0.0942 0.0988 0.3923 0.157 Uiso 1 1 calc R
H12I H -0.1157 0.0146 0.3770 0.157 Uiso 1 1 calc R
C22 C -0.1608(4) 0.1184(7) 0.1859(4) 0.091(4) Uani 1 1 d .
C33 C 0.0419(4) 0.0504(8) 0.3955(3) 0.064(3) Uani 1 1 d .
C76 C 0.2886(5) 0.9079(6) 0.1526(4) 0.086(4) Uani 1 1 d .
H76 H 0.2609 0.9452 0.1627 0.104 Uiso 1 1 calc R
C27 C 0.6168(5) 0.6065(5) 0.3377(4) 0.070(3) Uani 1 1 d .
C65 C 0.5839(6) 0.3696(9) 0.0535(5) 0.096(4) Uani 1 1 d .
C47 C 0.5556(5) 0.7056(6) 0.4109(4) 0.076(3) Uani 1 1 d .
C87 C 0.5457(4) 0.5666(6) 0.4212(4) 0.066(3) Uani 1 1 d .
C35 C 0.5813(4) 0.4538(7) 0.1239(4) 0.067(3) Uani 1 1 d .
C125 C 0.6939(4) 0.5673(6) 0.1593(3) 0.123(4) Uani 1 1 d .
H12J H 0.6854 0.5972 0.1344 0.184 Uiso 1 1 calc R
H12K H 0.7141 0.5182 0.1536 0.184 Uiso 1 1 calc R
H12L H 0.7248 0.5955 0.1791 0.184 Uiso 1 1 calc R
C12 C -0.0576(4) 0.1702(6) 0.1841(3) 0.081(3) Uani 1 1 d .
C97 C 0.5597(5) 0.7732(5) 0.3823(3) 0.098(4) Uani 1 1 d .
H97A H 0.5581 0.8212 0.3973 0.147 Uiso 1 1 calc R
H97B H 0.5217 0.7712 0.3608 0.147 Uiso 1 1 calc R
H97C H 0.6018 0.7706 0.3705 0.147 Uiso 1 1 calc R
C51 C 0.1448(6) -0.2283(7) 0.1260(5) 0.104(5) Uani 1 1 d .
H51 H 0.1813 -0.2631 0.1299 0.125 Uiso 1 1 calc R
C77 C 0.5474(5) 0.5802(8) 0.4624(4) 0.085(3) Uani 1 1 d .
H77 H 0.5463 0.5386 0.4805 0.102 Uiso 1 1 calc R
C45 C 0.6101(5) 0.3771(7) 0.1285(5) 0.085(4) Uani 1 1 d .
C41 C 0.1255(6) -0.1927(6) 0.1601(4) 0.079(3) Uani 1 1 d .
C83 C 0.0412(4) -0.0260(7) 0.4110(4) 0.068(3) Uani 1 1 d .
C42 C -0.1698(5) 0.3041(9) 0.1460(4) 0.085(4) Uani 1 1 d .
C53 C 0.0854(5) 0.0982(7) 0.4583(4) 0.082(3) Uani 1 1 d .
H53 H 0.1006 0.1397 0.4753 0.099 Uiso 1 1 calc R
C127 C 0.6845(4) 0.6119(5) 0.3615(3) 0.094(3) Uani 1 1 d .
H12M H 0.7190 0.6065 0.3434 0.141 Uiso 1 1 calc R
H12N H 0.6897 0.5711 0.3817 0.141 Uiso 1 1 calc R
H12O H 0.6893 0.6617 0.3750 0.141 Uiso 1 1 calc R
C63 C 0.0866(5) 0.0257(9) 0.4754(4) 0.085(3) Uani 1 1 d .
C116 C 0.3342(4) 0.8792(5) 0.2231(4) 0.104(4) Uani 1 1 d .
H11A H 0.3747 0.9073 0.2339 0.156 Uiso 1 1 calc R
H11B H 0.3338 0.8293 0.2364 0.156 Uiso 1 1 calc R
H11C H 0.2944 0.9084 0.2280 0.156 Uiso 1 1 calc R
C102 C -0.2306(5) 0.3898(9) 0.0413(4) 0.206(8) Uani 1 1 d .
H10A H -0.2182 0.4420 0.0498 0.309 Uiso 1 1 calc R
H10B H -0.2796 0.3857 0.0359 0.309 Uiso 1 1 calc R
H10C H -0.2108 0.3775 0.0168 0.309 Uiso 1 1 calc R
C55 C 0.6086(5) 0.3404(7) 0.0909(5) 0.086(4) Uani 1 1 d .
H55 H 0.6265 0.2901 0.0913 0.103 Uiso 1 1 calc R
C73 C 0.0616(5) -0.0362(7) 0.4501(4) 0.081(3) Uani 1 1 d .
H73 H 0.0596 -0.0858 0.4614 0.097 Uiso 1 1 calc R
C93 C 0.0659(5) 0.1913(6) 0.4008(3) 0.108(4) Uani 1 1 d .
H93A H 0.0900 0.2261 0.4204 0.162 Uiso 1 1 calc R
H93B H 0.0200 0.2099 0.3934 0.162 Uiso 1 1 calc R
H93C H 0.0889 0.1890 0.3767 0.162 Uiso 1 1 calc R
C96 C 0.4291(4) 0.7481(5) 0.1055(3) 0.093(3) Uani 1 1 d .
H96A H 0.4043 0.7061 0.0910 0.139 Uiso 1 1 calc R
H96B H 0.4609 0.7273 0.1274 0.139 Uiso 1 1 calc R
H96C H 0.4537 0.7766 0.0869 0.139 Uiso 1 1 calc R
C122 C -0.2376(4) 0.1085(6) 0.1737(3) 0.129(5) Uani 1 1 d .
H12P H -0.2530 0.0629 0.1869 0.194 Uiso 1 1 calc R
H12Q H -0.2470 0.1026 0.1445 0.194 Uiso 1 1 calc R
H12R H -0.2611 0.1536 0.1822 0.194 Uiso 1 1 calc R
C75 C 0.5551(5) 0.4453(9) 0.0525(5) 0.116(5) Uani 1 1 d .
H75 H 0.5369 0.4669 0.0274 0.139 Uiso 1 1 calc R
C57 C 0.5546(5) 0.7155(6) 0.4523(4) 0.079(3) Uani 1 1 d .
H57 H 0.5567 0.7660 0.4628 0.095 Uiso 1 1 calc R
C113 C 0.0154(5) -0.0939(5) 0.3819(4) 0.112(4) Uani 1 1 d .
H11D H 0.0033 -0.1376 0.3978 0.168 Uiso 1 1 calc R
H11E H 0.0509 -0.1091 0.3660 0.168 Uiso 1 1 calc R
H11F H -0.0241 -0.0771 0.3638 0.168 Uiso 1 1 calc R
C62 C -0.2042(6) 0.3331(14) 0.0751(6) 0.136(8) Uani 1 1 d .
C61 C 0.1137(9) -0.2162(8) 0.0858(6) 0.125(6) Uani 1 1 d .
C52 C -0.1937(5) 0.3549(8) 0.1158(6) 0.114(5) Uani 1 1 d .
H52 H -0.2032 0.4059 0.1228 0.137 Uiso 1 1 calc R
C85 C 0.5537(5) 0.4865(8) 0.0872(5) 0.093(4) Uani 1 1 d .
C71 C 0.0552(7) -0.1636(8) 0.0812(4) 0.116(4) Uani 1 1 d .
H71 H 0.0318 -0.1545 0.0552 0.140 Uiso 1 1 calc R
C107 C 0.5524(5) 0.6661(6) 0.5226(4) 0.133(5) Uani 1 1 d .
H10D H 0.5798 0.6252 0.5361 0.199 Uiso 1 1 calc R
H10E H 0.5066 0.6627 0.5297 0.199 Uiso 1 1 calc R
H10F H 0.5717 0.7158 0.5312 0.199 Uiso 1 1 calc R
C106 C 0.2323(5) 0.9377(6) 0.0800(3) 0.116(4) Uani 1 1 d .
H10G H 0.2365 0.9195 0.0527 0.174 Uiso 1 1 calc R
H10H H 0.2421 0.9926 0.0817 0.174 Uiso 1 1 calc R
H10I H 0.1866 0.9286 0.0861 0.174 Uiso 1 1 calc R
C115 C 0.5246(6) 0.5689(7) 0.0867(4) 0.167(6) Uani 1 1 d .
H11G H 0.4940 0.5733 0.1072 0.251 Uiso 1 1 calc R
H11H H 0.5001 0.5797 0.0601 0.251 Uiso 1 1 calc R
H11I H 0.5614 0.6056 0.0925 0.251 Uiso 1 1 calc R
C117 C 0.5402(5) 0.4857(5) 0.4038(3) 0.110(4) Uani 1 1 d .
H11J H 0.5406 0.4487 0.4258 0.165 Uiso 1 1 calc R
H11K H 0.5782 0.4758 0.3889 0.165 Uiso 1 1 calc R
H11L H 0.4982 0.4808 0.3856 0.165 Uiso 1 1 calc R
C101 C 0.1359(7) -0.2571(8) 0.0501(4) 0.189(7) Uani 1 1 d .
H10J H 0.1677 -0.2978 0.0595 0.283 Uiso 1 1 calc R
H10K H 0.1578 -0.2207 0.0337 0.283 Uiso 1 1 calc R
H10L H 0.0968 -0.2795 0.0338 0.283 Uiso 1 1 calc R
C91 C 0.1609(5) -0.2056(6) 0.2023(3) 0.097(4) Uani 1 1 d .
H91A H 0.1303 -0.2311 0.2186 0.146 Uiso 1 1 calc R
H91B H 0.1748 -0.1563 0.2145 0.146 Uiso 1 1 calc R
H91C H 0.2005 -0.2378 0.2010 0.146 Uiso 1 1 calc R
C95 C 0.6389(5) 0.3405(6) 0.1682(4) 0.118(4) Uani 1 1 d .
H95A H 0.6022 0.3265 0.1835 0.176 Uiso 1 1 calc R
H95B H 0.6688 0.3768 0.1839 0.176 Uiso 1 1 calc R
H95C H 0.6641 0.2945 0.1629 0.176 Uiso 1 1 calc R
C103 C 0.1079(5) 0.0091(7) 0.5190(4) 0.131(5) Uani 1 1 d .
H10M H 0.1476 -0.0239 0.5217 0.197 Uiso 1 1 calc R
H10N H 0.0714 -0.0167 0.5304 0.197 Uiso 1 1 calc R
H10O H 0.1187 0.0571 0.5335 0.197 Uiso 1 1 calc R
C105 C 0.5866(6) 0.3269(7) 0.0125(4) 0.142(5) Uani 1 1 d .
H10P H 0.6067 0.3605 -0.0061 0.213 Uiso 1 1 calc R
H10Q H 0.5411 0.3130 0.0008 0.213 Uiso 1 1 calc R
H10R H 0.6139 0.2805 0.0172 0.213 Uiso 1 1 calc R
C112 C -0.1400(6) 0.1266(8) 0.0813(4) 0.149(5) Uani 1 1 d .
H11M H -0.0951 0.1135 0.0946 0.223 Uiso 1 1 calc R
H11N H -0.1398 0.1265 0.0520 0.223 Uiso 1 1 calc R
H11O H -0.1724 0.0888 0.0885 0.223 Uiso 1 1 calc R
C82 C -0.1605(5) 0.2096(9) 0.0956(6) 0.103(4) Uani 1 1 d .
C111 C -0.0255(6) -0.0721(6) 0.1073(3) 0.125(4) Uani 1 1 d .
H11P H -0.0641 -0.0933 0.1186 0.187 Uiso 1 1 calc R
H11Q H -0.0369 -0.0651 0.0782 0.187 Uiso 1 1 calc R
H11R H -0.0134 -0.0226 0.1199 0.187 Uiso 1 1 calc R
C72 C -0.1879(7) 0.2580(13) 0.0631(6) 0.147(7) Uani 1 1 d .
H72 H -0.1945 0.2414 0.0359 0.176 Uiso 1 1 calc R
Cl1 Cl 0.3391(2) 0.5036(3) 0.41675(15) 0.218(2) Uani 1 1 d .
Cl2 Cl 0.3500(2) 0.6107(3) 0.47975(19) 0.241(2) Uani 1 1 d .
C1S C 0.3519(8) 0.6044(9) 0.4321(4) 0.190(8) Uani 1 1 d .
H1S1 H 0.3957 0.6227 0.4252 0.228 Uiso 1 1 calc R
H1S2 H 0.3161 0.6366 0.4176 0.228 Uiso 1 1 calc R
Cl4 Cl 0.0335(3) 0.2668(4) 0.5370(2) 0.289(3) Uani 1 1 d .
Cl3 Cl 0.0461(4) 0.4237(5) 0.5391(3) 0.383(4) Uani 1 1 d .
C2S C 0.0752(11) 0.3325(13) 0.5736(5) 0.267(10) Uani 1 1 d .
H2S1 H 0.1246 0.3256 0.5780 0.320 Uiso 1 1 calc R
H2S2 H 0.0565 0.3320 0.5996 0.320 Uiso 1 1 calc R

loop_
_atom_site_aniso_label
_atom_site_aniso_U_11
_atom_site_aniso_U_22
_atom_site_aniso_U_33
_atom_site_aniso_U_23
_atom_site_aniso_U_13
_atom_site_aniso_U_12
Cu1 0.0358(6) 0.0645(8) 0.1057(12) 0.0051(9) 0.0119(7) -0.0013(6)
Cu2 0.0370(6) 0.0678(9) 0.1246(13) -0.0048(9) 0.0202(7) -0.0063(6)
S16 0.0431(12) 0.0618(15) 0.112(2) 0.0117(16) 0.0029(13) -0.0084(11)
S14 0.0376(12) 0.0506(15) 0.176(3) -0.0061(18) -0.0013(15) 0.0021(11)
S11 0.0556(13) 0.0648(16) 0.112(2) -0.0046(16) 0.0342(15) -0.0073(12)
S12 0.0386(12) 0.0879(19) 0.129(3) 0.0348(18) 0.0139(14) 0.0065(12)
S15 0.0465(13) 0.0862(18) 0.148(3) -0.0502(19) 0.0323(16) -0.0189(13)
S18 0.0406(13) 0.0561(16) 0.233(4) 0.019(2) 0.0419(18) -0.0009(11)
S13 0.0336(12) 0.139(2) 0.114(3) 0.018(2) 0.0075(15) 0.0051(14)
S17 0.0430(13) 0.149(3) 0.113(3) -0.020(2) 0.0248(15) 0.0086(15)
N13 0.037(4) 0.061(5) 0.043(6) -0.002(4) 0.010(4) -0.006(3)
N17 0.035(4) 0.058(5) 0.079(7) 0.001(5) 0.009(4) 0.003(3)
N16 0.054(4) 0.048(5) 0.061(6) 0.007(4) 0.001(4) -0.011(4)
N23 0.033(4) 0.086(6) 0.081(7) 0.007(6) 0.023(5) 0.018(4)
N18 0.053(4) 0.046(5) 0.168(9) -0.009(6) 0.049(5) 0.011(4)
N15 0.034(4) 0.062(5) 0.095(7) -0.010(5) 0.012(4) -0.004(3)
N36 0.033(4) 0.044(5) 0.099(7) 0.013(5) -0.001(4) -0.004(3)
N11 0.070(5) 0.040(5) 0.074(6) 0.004(4) 0.012(4) -0.004(4)
C16 0.039(5) 0.055(6) 0.062(7) 0.007(6) -0.006(5) -0.009(4)
N31 0.056(5) 0.063(5) 0.081(7) -0.017(5) 0.020(5) -0.013(4)
N12 0.046(4) 0.059(5) 0.102(7) 0.013(5) 0.024(5) -0.008(4)
N26 0.044(4) 0.060(5) 0.124(8) -0.004(5) -0.004(5) -0.008(4)
C17 0.029(5) 0.082(7) 0.097(9) 0.007(7) 0.024(6) -0.001(5)
N37 0.050(5) 0.081(6) 0.071(7) -0.006(6) 0.009(5) 0.011(4)
N21 0.064(5) 0.052(5) 0.094(7) 0.009(5) 0.027(5) -0.019(4)
C13 0.034(5) 0.084(7) 0.084(9) -0.005(7) 0.009(6) 0.004(5)
N25 0.035(4) 0.097(6) 0.091(7) -0.024(5) 0.015(4) -0.011(4)
N14 0.033(4) 0.068(5) 0.158(9) -0.003(5) 0.004(5) -0.007(4)
N35 0.040(4) 0.087(6) 0.085(7) -0.035(5) 0.017(4) -0.007(4)
N24 0.025(3) 0.053(5) 0.141(8) 0.011(5) 0.008(4) -0.002(3)
N33 0.062(6) 0.074(6) 0.109(9) -0.018(6) 0.022(6) 0.000(4)
C46 0.052(6) 0.051(6) 0.080(9) 0.014(7) 0.016(6) -0.010(5)
N27 0.025(4) 0.099(6) 0.085(7) -0.004(6) 0.010(4) 0.007(4)
N32 0.035(4) 0.102(7) 0.092(7) 0.001(6) -0.015(5) 0.009(4)
C21 0.083(7) 0.057(7) 0.074(9) -0.006(6) 0.021(6) -0.015(6)
N22 0.031(4) 0.100(6) 0.101(7) 0.026(6) 0.007(4) -0.013(4)
B1 0.021(5) 0.061(7) 0.091(11) 0.010(8) -0.011(6) 0.002(5)
C11 0.055(5) 0.067(7) 0.054(7) -0.003(6) 0.012(5) 0.006(5)
C14 0.045(5) 0.042(5) 0.129(10) 0.001(6) 0.020(6) 0.016(4)
N28 0.022(3) 0.073(5) 0.208(10) -0.002(6) 0.039(5) -0.004(4)
C36 0.052(6) 0.069(7) 0.057(8) 0.006(7) 0.010(6) -0.015(5)
C66 0.044(6) 0.075(8) 0.123(12) 0.033(9) -0.020(8) -0.009(5)
C37 0.064(6) 0.059(7) 0.074(9) 0.017(7) 0.012(6) 0.016(5)
C18 0.029(5) 0.074(7) 0.143(10) -0.013(8) 0.032(6) 0.006(5)
C43 0.062(6) 0.064(7) 0.062(9) 0.002(8) 0.003(6) 0.013(5)
C121 0.103(8) 0.055(6) 0.144(11) -0.003(7) 0.051(7) -0.028(6)
C86 0.066(7) 0.077(8) 0.073(9) -0.014(7) 0.007(7) -0.001(6)
B2 0.040(6) 0.070(8) 0.056(9) -0.009(7) 0.016(6) -0.008(5)
C92 0.100(9) 0.119(10) 0.132(13) 0.008(10) 0.018(9) 0.021(7)
C23 0.053(6) 0.082(7) 0.076(9) 0.015(7) 0.017(7) 0.005(5)
C26 0.068(7) 0.046(6) 0.096(9) -0.011(6) 0.002(6) -0.016(5)
C126 0.084(7) 0.056(6) 0.158(11) 0.008(7) -0.002(7) -0.011(5)
C56 0.079(7) 0.087(8) 0.066(8) 0.029(7) -0.015(7) -0.017(6)
C32 0.037(5) 0.140(13) 0.059(10) 0.013(10) 0.013(6) 0.011(7)
C15 0.057(6) 0.064(7) 0.098(9) -0.040(6) 0.014(6) -0.020(5)
C31 0.070(7) 0.060(7) 0.073(9) -0.019(7) 0.016(7) -0.020(6)
C67 0.078(7) 0.139(12) 0.046(9) 0.011(10) 0.022(6) 0.016(8)
C25 0.042(5) 0.087(8) 0.095(9) -0.033(7) 0.013(6) -0.008(5)
C81 0.098(9) 0.073(8) 0.085(11) -0.019(9) 0.032(9) -0.025(7)
C123 0.056(6) 0.147(10) 0.117(10) 0.013(8) 0.040(6) 0.023(6)
C22 0.034(5) 0.130(10) 0.107(10) 0.032(8) 0.004(6) -0.023(6)
C33 0.046(5) 0.110(10) 0.034(7) 0.012(8) -0.001(5) 0.010(6)
C76 0.057(7) 0.091(9) 0.104(11) 0.006(9) -0.017(8) 0.010(6)
C27 0.066(7) 0.067(7) 0.078(9) 0.001(7) 0.009(7) 0.021(5)
C65 0.061(7) 0.127(13) 0.104(13) -0.041(11) 0.024(8) -0.031(8)
C47 0.094(7) 0.060(8) 0.077(10) 0.026(8) 0.022(7) 0.010(6)
C87 0.060(6) 0.048(7) 0.089(10) 0.006(8) 0.007(6) 0.007(5)
C35 0.044(5) 0.102(10) 0.055(8) -0.034(8) 0.010(6) -0.017(6)
C125 0.048(6) 0.174(11) 0.158(11) -0.034(9) 0.053(7) -0.038(7)
C12 0.042(5) 0.086(8) 0.113(10) 0.027(7) 0.003(6) -0.008(5)
C97 0.124(9) 0.066(7) 0.105(10) -0.005(7) 0.018(7) -0.002(6)
C51 0.108(10) 0.086(9) 0.133(13) -0.028(11) 0.073(10) -0.016(7)
C77 0.083(7) 0.102(10) 0.074(10) 0.016(9) 0.019(7) 0.016(7)
C45 0.054(6) 0.078(9) 0.129(13) -0.029(9) 0.042(7) -0.019(6)
C41 0.089(8) 0.052(6) 0.103(11) -0.004(8) 0.041(8) -0.015(6)
C83 0.051(6) 0.078(8) 0.078(10) 0.029(8) 0.026(6) 0.012(5)
C42 0.053(6) 0.122(11) 0.080(11) 0.028(10) 0.010(7) 0.017(7)
C53 0.083(7) 0.094(9) 0.074(10) 0.010(8) 0.025(7) 0.022(7)
C127 0.043(5) 0.136(9) 0.099(9) -0.006(8) -0.004(6) 0.004(6)
C63 0.069(7) 0.138(12) 0.048(9) 0.006(10) 0.007(6) 0.016(8)
C116 0.062(6) 0.091(8) 0.160(13) -0.008(9) 0.020(8) 0.025(6)
C102 0.066(8) 0.36(2) 0.191(16) 0.163(16) -0.001(9) 0.033(11)
C55 0.055(6) 0.090(9) 0.116(12) -0.023(10) 0.021(8) 0.000(6)
C73 0.074(7) 0.102(10) 0.068(10) 0.024(9) 0.014(7) 0.006(6)
C93 0.107(8) 0.078(8) 0.133(11) -0.004(8) -0.008(8) -0.003(7)
C96 0.078(7) 0.099(8) 0.101(9) -0.009(7) 0.012(6) 0.001(6)
C122 0.036(5) 0.205(12) 0.139(11) 0.048(10) -0.017(6) -0.042(7)
C75 0.091(8) 0.135(12) 0.117(14) -0.025(11) -0.005(8) 0.023(8)
C57 0.102(8) 0.089(9) 0.047(8) 0.028(8) 0.014(7) 0.008(6)
C113 0.086(7) 0.069(7) 0.182(13) -0.007(9) 0.021(8) 0.008(6)
C62 0.026(6) 0.28(2) 0.108(15) 0.072(19) 0.022(8) 0.001(10)
C61 0.173(16) 0.087(11) 0.130(16) -0.031(12) 0.083(14) -0.057(10)
C52 0.051(7) 0.124(11) 0.174(16) 0.073(14) 0.038(9) 0.024(7)
C85 0.063(7) 0.135(12) 0.075(10) -0.033(10) -0.008(7) 0.006(7)
C71 0.143(12) 0.106(11) 0.102(13) -0.029(10) 0.023(10) -0.054(9)
C107 0.150(11) 0.134(11) 0.124(12) 0.041(10) 0.052(9) 0.029(9)
C106 0.103(8) 0.107(9) 0.132(11) 0.025(8) -0.011(8) 0.002(7)
C115 0.176(13) 0.142(12) 0.173(15) -0.010(11) -0.020(11) 0.076(10)
C117 0.124(9) 0.072(7) 0.145(11) -0.006(8) 0.057(8) 0.002(7)
C101 0.291(18) 0.177(14) 0.131(13) -0.068(11) 0.151(13) -0.047(12)
C91 0.077(7) 0.126(10) 0.093(10) 0.004(8) 0.025(7) 0.012(7)
C95 0.113(9) 0.125(10) 0.111(11) 0.035(9) 0.000(8) 0.016(8)
C103 0.066(7) 0.221(14) 0.107(11) -0.001(11) 0.011(7) 0.022(8)
C105 0.153(11) 0.163(12) 0.116(12) -0.045(10) 0.043(9) -0.037(9)
C112 0.101(9) 0.222(16) 0.127(13) -0.026(12) 0.031(9) -0.016(10)
C82 0.049(7) 0.159(14) 0.102(13) -0.013(13) 0.021(8) -0.003(8)
C111 0.132(10) 0.117(10) 0.131(12) 0.029(9) 0.042(9) 0.006(9)
C72 0.062(9) 0.27(2) 0.104(16) 0.035(17) 0.011(9) 0.020(11)
Cl1 0.202(4) 0.196(4) 0.258(6) 0.015(4) 0.033(4) 0.015(4)
Cl2 0.201(5) 0.289(6) 0.244(6) -0.020(5) 0.072(5) -0.009(4)
C1S 0.251(17) 0.233(18) 0.070(11) 0.025(12) -0.036(11) -0.161(14)
Cl4 0.291(7) 0.326(8) 0.257(7) 0.001(6) 0.063(6) -0.037(6)
Cl3 0.403(11) 0.369(10) 0.400(11) -0.049(9) 0.145(9) 0.011(8)
C2S 0.38(3) 0.29(3) 0.140(18) 0.042(19) 0.056(19) 0.02(2)

loop_
_atom_type_symbol
_atom_type_description
_atom_type_scat_dispersion_real
_atom_type_scat_dispersion_imag
_atom_type_scat_source
C C 0.0181 0.0091 'International Tables Vol C Tables 4.2.6.8 and 6.1.1.4'
H H 0.0000 0.0000 'International Tables Vol C Tables 4.2.6.8 and 6.1.1.4'
B B 0.0090 0.0039 'International Tables Vol C Tables 4.2.6.8 and 6.1.1.4'
N N 0.0311 0.0180 'International Tables Vol C Tables 4.2.6.8 and 6.1.1.4'
S S 0.3331 0.5567 'International Tables Vol C Tables 4.2.6.8 and 6.1.1.4'
Cu Cu -1.9646 0.5888 'International Tables Vol C Tables 4.2.6.8 and 6.1.1.4'
Cl Cl 0.3639 0.7018 'International Tables Vol C Tables 4.2.6.8 and 6.1.1.4'

loop_
_geom_angle_atom_site_label_1
_geom_angle_atom_site_label_2
_geom_angle_atom_site_label_3
_geom_angle
S14 Cu1 S11 126.98(9)
S14 Cu1 S12 107.33(10)
S11 Cu1 S12 121.64(11)
S18 Cu2 S16 124.99(9)
S18 Cu2 S15 106.19(10)
S16 Cu2 S15 123.98(11)
C16 S16 Cu2 106.2(3)
C14 S14 Cu1 110.0(3)
C11 S11 Cu1 104.6(3)
C12 S12 Cu1 101.8(3)
C15 S15 Cu2 103.5(3)
C18 S18 Cu2 110.1(4)
C13 N13 N23 108.4(7)
C13 N13 B1 126.1(7)
N23 N13 B1 125.3(7)
C17 N17 N27 109.1(7)
C17 N17 B2 123.0(7)
N27 N17 B2 127.7(8)
C16 N16 N26 109.4(7)
C16 N16 B2 130.7(7)
N26 N16 B2 119.2(7)
C23 N23 N13 105.7(8)
C18 N18 H18A 120.0
C18 N18 H18B 120.0
H18A N18 H18B 120.0
C15 N15 N25 108.4(7)
C15 N15 B2 131.8(7)
N25 N15 B2 118.6(7)
C16 N36 C26 106.6(7)
C16 N36 C36 125.2(7)
C26 N36 C36 127.8(8)
C11 N11 N21 110.7(7)
C11 N11 B1 129.1(8)
N21 N11 B1 119.3(7)
N36 C16 N16 108.0(7)
N36 C16 S16 123.8(7)
N16 C16 S16 128.0(7)
C11 N31 C31 127.8(8)
C11 N31 C21 105.1(8)
C31 N31 C21 126.2(8)
C12 N12 N22 109.6(7)
C12 N12 B1 129.7(7)
N22 N12 B1 120.4(7)
C26 N26 N16 104.3(7)
N17 C17 N37 107.5(7)
N17 C17 S17 128.6(8)
N37 C17 S17 123.9(8)
C27 N37 C17 106.9(8)
C27 N37 C37 123.5(9)
C17 N37 C37 129.5(8)
C21 N21 N11 105.7(7)
N13 C13 N33 108.9(7)
N13 C13 S13 126.2(8)
N33 C13 S13 124.8(8)
C25 N25 N15 100.9(7)
C14 N14 H14A 120.0
C14 N14 H14B 120.0
H14A N14 H14B 120.0
C25 N35 C15 100.8(7)
C25 N35 C35 131.2(8)
C15 N35 C35 127.3(7)
C14 N24 H24A 120.0
C14 N24 H24B 120.0
H24A N24 H24B 120.0
C13 N33 C23 102.7(9)
C13 N33 C33 130.5(8)
C23 N33 C33 126.7(9)
C36 C46 C56 121.3(10)
C36 C46 C96 121.9(10)
C56 C46 C96 116.8(11)
C27 N27 N17 106.8(7)
C22 N32 C12 106.7(9)
C22 N32 C32 130.2(8)
C12 N32 C32 123.1(9)
N21 C21 N31 110.7(8)
N21 C21 C121 127.4(9)
N31 C21 C121 121.9(9)
C22 N22 N12 105.2(7)
N13 B1 N12 113.0(7)
N13 B1 N11 112.0(8)
N12 B1 N11 106.3(7)
N13 B1 H1 108.5
N12 B1 H1 108.5
N11 B1 H1 108.5
N11 C11 N31 107.8(8)
N11 C11 S11 130.3(8)
N31 C11 S11 121.9(7)
N24 C14 N14 121.9(8)
N24 C14 S14 119.8(7)
N14 C14 S14 118.2(7)
C18 N28 H28A 120.0
C18 N28 H28B 120.0
H28A N28 H28B 120.0
C46 C36 C86 117.9(10)
C46 C36 N36 119.7(10)
C86 C36 N36 122.4(10)
C76 C66 C56 120.0(10)
C76 C66 C106 121.8(12)
C56 C66 C106 118.0(12)
C87 C37 N37 121.0(11)
C87 C37 C47 119.8(11)
N37 C37 C47 119.2(10)
N18 C18 N28 122.3(7)
N18 C18 S18 120.3(7)
N28 C18 S18 117.4(7)
C53 C43 C33 114.4(11)
C53 C43 C93 123.7(12)
C33 C43 C93 121.9(11)
C21 C121 H12A 109.5
C21 C121 H12B 109.5
H12A C121 H12B 109.5
C21 C121 H12C 109.5
H12A C121 H12C 109.5
H12B C121 H12C 109.5
C76 C86 C36 123.3(11)
C76 C86 C116 118.3(11)
C36 C86 C116 118.4(10)
N17 B2 N16 112.6(8)
N17 B2 N15 110.1(7)
N16 B2 N15 106.7(7)
N17 B2 H2 109.1
N16 B2 H2 109.1
N15 B2 H2 109.1
C42 C92 H92A 109.5
C42 C92 H92B 109.5
H92A C92 H92B 109.5
C42 C92 H92C 109.5
H92A C92 H92C 109.5
H92B C92 H92C 109.5
N23 C23 N33 114.2(9)
N23 C23 C123 126.7(9)
N33 C23 C123 119.1(10)
N26 C26 N36 111.4(8)
N26 C26 C126 125.5(8)
N36 C26 C126 123.0(9)
C26 C126 H12D 109.5
C26 C126 H12E 109.5
H12D C126 H12E 109.5
C26 C126 H12F 109.5
H12D C126 H12F 109.5
H12E C126 H12F 109.5
C46 C56 C66 118.2(10)
C46 C56 H56 120.9
C66 C56 H56 120.9
C82 C32 C42 118.1(14)
C82 C32 N32 122.4(15)
C42 C32 N32 119.4(13)
N15 C15 N35 110.3(7)
N15 C15 S15 127.6(7)
N35 C15 S15 122.1(7)
C81 C31 N31 116.6(11)
C81 C31 C41 121.6(12)
N31 C31 C41 121.7(11)
C57 C67 C77 119.6(11)
C57 C67 C107 125.0(14)
C77 C67 C107 115.4(13)
N25 C25 N35 119.6(8)
N25 C25 C125 121.9(9)
N35 C25 C125 118.4(9)
C31 C81 C71 119.6(13)
C31 C81 C111 123.6(12)
C71 C81 C111 116.8(14)
C23 C123 H12G 109.5
C23 C123 H12H 109.5
H12G C123 H12H 109.5
C23 C123 H12I 109.5
H12G C123 H12I 109.5
H12H C123 H12I 109.5
N22 C22 N32 113.1(8)
N22 C22 C122 127.4(10)
N32 C22 C122 119.5(10)
C43 C33 C83 124.0(10)
C43 C33 N33 118.7(11)
C83 C33 N33 117.1(11)
C86 C76 C66 119.0(12)
C86 C76 H76 120.5
C66 C76 H76 120.5
N27 C27 N37 109.6(9)
N27 C27 C127 125.4(9)
N37 C27 C127 124.8(10)
C55 C65 C75 117.2(13)
C55 C65 C105 124.5(15)
C75 C65 C105 118.3(15)
C57 C47 C37 118.4(10)
C57 C47 C97 122.2(11)
C37 C47 C97 119.3(11)
C77 C87 C37 118.8(11)
C77 C87 C117 121.7(11)
C37 C87 C117 119.4(11)
C85 C35 N35 119.0(12)
C85 C35 C45 125.0(11)
N35 C35 C45 116.0(12)
C25 C125 H12J 109.5
C25 C125 H12K 109.5
H12J C125 H12K 109.5
C25 C125 H12L 109.5
H12J C125 H12L 109.5
H12K C125 H12L 109.5
N12 C12 N32 105.5(8)
N12 C12 S12 130.6(7)
N32 C12 S12 123.9(8)
C47 C97 H97A 109.5
C47 C97 H97B 109.5
H97A C97 H97B 109.5
C47 C97 H97C 109.5
H97A C97 H97C 109.5
H97B C97 H97C 109.5
C41 C51 C61 124.8(14)
C41 C51 H51 117.6
C61 C51 H51 117.6
C87 C77 C67 119.9(11)
C87 C77 H77 120.0
C67 C77 H77 120.0
C55 C45 C35 111.2(12)
C55 C45 C95 123.4(12)
C35 C45 C95 125.4(12)
C51 C41 C31 117.2(12)
C51 C41 C91 123.2(12)
C31 C41 C91 119.6(11)
C73 C83 C33 117.7(12)
C73 C83 C113 122.8(11)
C33 C83 C113 119.5(11)
C52 C42 C32 118.7(14)
C52 C42 C92 121.0(16)
C32 C42 C92 119.9(13)
C43 C53 C63 124.9(12)
C43 C53 H53 117.6
C63 C53 H53 117.6
C27 C127 H12M 109.5
C27 C127 H12N 109.5
H12M C127 H12N 109.5
C27 C127 H12O 109.5
H12M C127 H12O 109.5
H12N C127 H12O 109.5
C53 C63 C73 117.4(11)
C53 C63 C103 124.6(14)
C73 C63 C103 117.9(14)
C86 C116 H11A 109.5
C86 C116 H11B 109.5
H11A C116 H11B 109.5
C86 C116 H11C 109.5
H11A C116 H11C 109.5
H11B C116 H11C 109.5
C62 C102 H10A 109.5
C62 C102 H10B 109.5
H10A C102 H10B 109.5
C62 C102 H10C 109.5
H10A C102 H10C 109.5
H10B C102 H10C 109.5
C65 C55 C45 127.1(13)
C65 C55 H55 116.5
C45 C55 H55 116.5
C83 C73 C63 121.6(12)
C83 C73 H73 119.2
C63 C73 H73 119.2
C43 C93 H93A 109.5
C43 C93 H93B 109.5
H93A C93 H93B 109.5
C43 C93 H93C 109.5
H93A C93 H93C 109.5
H93B C93 H93C 109.5
C46 C96 H96A 109.5
C46 C96 H96B 109.5
H96A C96 H96B 109.5
C46 C96 H96C 109.5
H96A C96 H96C 109.5
H96B C96 H96C 109.5
C22 C122 H12P 109.5
C22 C122 H12Q 109.5
H12P C122 H12Q 109.5
C22 C122 H12R 109.5
H12P C122 H12R 109.5
H12Q C122 H12R 109.5
C85 C75 C65 120.9(14)
C85 C75 H75 119.6
C65 C75 H75 119.6
C67 C57 C47 123.3(12)
C67 C57 H57 118.3
C47 C57 H57 118.3
C83 C113 H11D 109.5
C83 C113 H11E 109.5
H11D C113 H11E 109.5
C83 C113 H11F 109.5
H11D C113 H11F 109.5
H11E C113 H11F 109.5
C52 C62 C72 121(2)
C52 C62 C102 122(2)
C72 C62 C102 117(2)
C51 C61 C71 115.9(15)
C51 C61 C101 122.7(17)
C71 C61 C101 121.3(18)
C42 C52 C62 122.0(17)
C42 C52 H52 119.0
C62 C52 H52 119.0
C75 C85 C35 118.6(13)
C75 C85 C115 121.8(14)
C35 C85 C115 119.6(12)
C81 C71 C61 120.8(14)
C81 C71 H71 119.6
C61 C71 H71 119.6
C67 C107 H10D 109.5
C67 C107 H10E 109.5
H10D C107 H10E 109.5
C67 C107 H10F 109.5
H10D C107 H10F 109.5
H10E C107 H10F 109.5
C66 C106 H10G 109.5
C66 C106 H10H 109.5
H10G C106 H10H 109.5
C66 C106 H10I 109.5
H10G C106 H10I 109.5
H10H C106 H10I 109.5
C85 C115 H11G 109.5
C85 C115 H11H 109.5
H11G C115 H11H 109.5
C85 C115 H11I 109.5
H11G C115 H11I 109.5
H11H C115 H11I 109.5
C87 C117 H11J 109.5
C87 C117 H11K 109.5
H11J C117 H11K 109.5
C87 C117 H11L 109.5
H11J C117 H11L 109.5
H11K C117 H11L 109.5
C61 C101 H10J 109.5
C61 C101 H10K 109.5
H10J C101 H10K 109.5
C61 C101 H10L 109.5
H10J C101 H10L 109.5
H10K C101 H10L 109.5
C41 C91 H91A 109.5
C41 C91 H91B 109.5
H91A C91 H91B 109.5
C41 C91 H91C 109.5
H91A C91 H91C 109.5
H91B C91 H91C 109.5
C45 C95 H95A 109.5
C45 C95 H95B 109.5
H95A C95 H95B 109.5
C45 C95 H95C 109.5
H95A C95 H95C 109.5
H95B C95 H95C 109.5
C63 C103 H10M 109.5
C63 C103 H10N 109.5
H10M C103 H10N 109.5
C63 C103 H10O 109.5
H10M C103 H10O 109.5
H10N C103 H10O 109.5
C65 C105 H10P 109.5
C65 C105 H10Q 109.5
H10P C105 H10Q 109.5
C65 C105 H10R 109.5
H10P C105 H10R 109.5
H10Q C105 H10R 109.5
C82 C112 H11M 109.5
C82 C112 H11N 109.5
H11M C112 H11N 109.5
C82 C112 H11O 109.5
H11M C112 H11O 109.5
H11N C112 H11O 109.5
C32 C82 C72 126.0(16)
C32 C82 C112 120.5(17)
C72 C82 C112 113.5(17)
C81 C111 H11P 109.5
C81 C111 H11Q 109.5
H11P C111 H11Q 109.5
C81 C111 H11R 109.5
H11P C111 H11R 109.5
H11Q C111 H11R 109.5
C62 C72 C82 114.3(19)
C62 C72 H72 122.9
C82 C72 H72 122.9
Cl2 C1S Cl1 108.8(8)
Cl2 C1S H1S1 109.9
Cl1 C1S H1S1 109.9
Cl2 C1S H1S2 109.9
Cl1 C1S H1S2 109.9
H1S1 C1S H1S2 108.3
Cl4 C2S Cl3 92.2(9)
Cl4 C2S H2S1 113.3
Cl3 C2S H2S1 113.3
Cl4 C2S H2S2 113.3
Cl3 C2S H2S2 113.3
H2S1 C2S H2S2 110.6

loop_
_geom_bond_atom_site_label_1
_geom_bond_atom_site_label_2
_geom_bond_distance
Cu1 S14 2.221(3)
Cu1 S11 2.264(3)
Cu1 S12 2.281(2)
Cu2 S18 2.223(3)
Cu2 S16 2.260(3)
Cu2 S15 2.288(3)
S16 C16 1.722(8)
S14 C14 1.748(8)
S11 C11 1.707(9)
S12 C12 1.698(9)
S15 C15 1.715(8)
S18 C18 1.759(8)
S13 C13 1.682(8)
S17 C17 1.680(8)
N13 C13 1.339(10)
N13 N23 1.412(8)
N13 B1 1.456(11)
N17 C17 1.357(10)
N17 N27 1.380(8)
N17 B2 1.459(11)
N16 C16 1.334(9)
N16 N26 1.407(8)
N16 B2 1.543(11)
N23 C23 1.253(10)
N18 C18 1.292(9)
N18 H18A 0.8600
N18 H18B 0.8600
N15 C15 1.331(9)
N15 N25 1.447(8)
N15 B2 1.606(11)
N36 C16 1.332(9)
N36 C26 1.379(10)
N36 C36 1.421(10)
N11 C11 1.336(9)
N11 N21 1.387(8)
N11 B1 1.568(11)
N31 C11 1.360(9)
N31 C31 1.401(11)
N31 C21 1.426(10)
N12 C12 1.367(10)
N12 N22 1.429(8)
N12 B1 1.562(10)
N26 C26 1.303(10)
C17 N37 1.390(10)
N37 C27 1.370(10)
N37 C37 1.397(11)
N21 C21 1.299(10)
C13 N33 1.380(10)
N25 C25 1.276(10)
N14 C14 1.320(9)
N14 H14A 0.8600
N14 H14B 0.8600
N35 C25 1.350(10)
N35 C15 1.387(10)
N35 C35 1.398(10)
N24 C14 1.287(8)
N24 H24A 0.8600
N24 H24B 0.8600
N33 C23 1.405(10)
N33 C33 1.447(11)
C46 C36 1.362(11)
C46 C56 1.377(11)
C46 C96 1.555(11)
N27 C27 1.356(10)
N32 C22 1.374(11)
N32 C12 1.398(9)
N32 C32 1.437(12)
C21 C121 1.504(10)
N22 C22 1.285(10)
B1 H1 0.9800
N28 C18 1.327(9)
N28 H28A 0.8600
N28 H28B 0.8600
C36 C86 1.390(12)
C66 C76 1.366(13)
C66 C56 1.424(13)
C66 C106 1.548(12)
C37 C87 1.394(11)
C37 C47 1.402(12)
C43 C53 1.343(12)
C43 C33 1.368(12)
C43 C93 1.449(11)
C121 H12A 0.9600
C121 H12B 0.9600
C121 H12C 0.9600
C86 C76 1.333(12)
C86 C116 1.488(12)
B2 H2 0.9800
C92 C42 1.496(13)
C92 H92A 0.9600
C92 H92B 0.9600
C92 H92C 0.9600
C23 C123 1.528(11)
C26 C126 1.515(10)
C126 H12D 0.9600
C126 H12E 0.9600
C126 H12F 0.9600
C56 H56 0.9300
C32 C82 1.324(14)
C32 C42 1.401(14)
C31 C81 1.380(13)
C31 C41 1.429(12)
C67 C57 1.291(12)
C67 C77 1.424(13)
C67 C107 1.481(13)
C25 C125 1.607(11)
C81 C71 1.395(14)
C81 C111 1.494(13)
C123 H12G 0.9600
C123 H12H 0.9600
C123 H12I 0.9600
C22 C122 1.523(11)
C33 C83 1.406(12)
C76 H76 0.9300
C27 C127 1.460(11)
C65 C55 1.356(14)
C65 C75 1.415(14)
C65 C105 1.539(14)
C47 C57 1.371(12)
C47 C97 1.499(11)
C87 C77 1.368(12)
C87 C117 1.498(11)
C35 C85 1.374(13)
C35 C45 1.432(13)
C125 H12J 0.9600
C125 H12K 0.9600
C125 H12L 0.9600
C97 H97A 0.9600
C97 H97B 0.9600
C97 H97C 0.9600
C51 C41 1.369(13)
C51 C61 1.395(16)
C51 H51 0.9300
C77 H77 0.9300
C45 C55 1.379(13)
C45 C95 1.493(13)
C41 C91 1.487(12)
C83 C73 1.305(11)
C83 C113 1.551(12)
C42 C52 1.357(14)
C53 C63 1.363(13)
C53 H53 0.9300
C127 H12M 0.9600
C127 H12N 0.9600
C127 H12O 0.9600
C63 C73 1.398(13)
C63 C103 1.465(12)
C116 H11A 0.9600
C116 H11B 0.9600
C116 H11C 0.9600
C102 C62 1.516(19)
C102 H10A 0.9600
C102 H10B 0.9600
C102 H10C 0.9600
C55 H55 0.9300
C73 H73 0.9300
C93 H93A 0.9600
C93 H93B 0.9600
C93 H93C 0.9600
C96 H96A 0.9600
C96 H96B 0.9600
C96 H96C 0.9600
C122 H12P 0.9600
C122 H12Q 0.9600
C122 H12R 0.9600
C75 C85 1.342(13)
C75 H75 0.9300
C57 H57 0.9300
C113 H11D 0.9600
C113 H11E 0.9600
C113 H11F 0.9600
C62 C52 1.375(18)
C62 C72 1.39(2)
C61 C71 1.456(16)
C61 C101 1.479(16)
C52 H52 0.9300
C85 C115 1.523(14)
C71 H71 0.9300
C107 H10D 0.9600
C107 H10E 0.9600
C107 H10F 0.9600
C106 H10G 0.9600
C106 H10H 0.9600
C106 H10I 0.9600
C115 H11G 0.9600
C115 H11H 0.9600
C115 H11I 0.9600
C117 H11J 0.9600
C117 H11K 0.9600
C117 H11L 0.9600
C101 H10J 0.9600
C101 H10K 0.9600
C101 H10L 0.9600
C91 H91A 0.9600
C91 H91B 0.9600
C91 H91C 0.9600
C95 H95A 0.9600
C95 H95B 0.9600
C95 H95C 0.9600
C103 H10M 0.9600
C103 H10N 0.9600
C103 H10O 0.9600
C105 H10P 0.9600
C105 H10Q 0.9600
C105 H10R 0.9600
C112 C82 1.568(15)
C112 H11M 0.9600
C112 H11N 0.9600
C112 H11O 0.9600
C82 C72 1.402(18)
C111 H11P 0.9600
C111 H11Q 0.9600
C111 H11R 0.9600
C72 H72 0.9300
Cl1 C1S 1.809(14)
Cl2 C1S 1.572(12)
C1S H1S1 0.9700
C1S H1S2 0.9700
Cl4 C2S 1.77(2)
Cl3 C2S 1.973(17)
C2S H2S1 0.9700
C2S H2S2 0.9700
